data_7133159
loop_
_publ_author_name
'Li, Shuhui'
'Xu, Dan'
'Yao, Hui'
'Tan, Mengting'
'Li, Xiaoxuan'
'Liu, Mingguo'
'Wang, Long'
'Huang, Nianyu'
'Wang, Nengzhong'

_publ_section_title
;
 Facile synthesis of 2-vinylindolines <i>via</i> a phosphine-mediated
 &#x3b1;-umpolung/Wittig olefination/cyclization cascade process.
;
_journal_issue 53
_journal_name_full 'Chemical communications (Cambridge, England)'
_journal_page_first 6773
_journal_page_last 6776
_journal_paper_doi 10.1039/d4cc01851f
_journal_volume 60
_journal_year 2024
_chemical_formula_moiety 'C19 H19 N O4 S'
_chemical_formula_sum 'C19 H19 N O4 S'
_chemical_formula_weight 357.41
_space_group_crystal_system monoclinic
_space_group_IT_number 14
_space_group_name_Hall '-P 2ybc'
_space_group_name_H-M_alt 'P 1 21/c 1'
_atom_sites_solution_hydrogens geom
_atom_sites_solution_primary dual
_audit_creation_date 2023-05-09
_audit_creation_method
;
Olex2 1.5-beta
(compiled 2022.04.07 svn.rca3783a0 for OlexSys, GUI svn.r6439)
;
_audit_update_record
;
2023-08-07 deposited with the CCDC.	2024-06-05 downloaded from the CCDC.
;
_cell_angle_alpha 90
_cell_angle_beta 93.4680(10)
_cell_angle_gamma 90
_cell_formula_units_Z 4
_cell_length_a 8.30100(10)
_cell_length_b 11.06510(10)
_cell_length_c 18.7113(2)
_cell_measurement_reflns_used 15158
_cell_measurement_temperature 150.00(10)
_cell_measurement_theta_max 73.9050
_cell_measurement_theta_min 4.0340
_cell_volume 1715.51(3)
_computing_cell_refinement 'CrysAlisPro 1.171.39.33c (Rigaku OD, 2017)'
_computing_data_collection 'CrysAlisPro 1.171.39.33c (Rigaku OD, 2017)'
_computing_data_reduction 'CrysAlisPro 1.171.39.33c (Rigaku OD, 2017)'
_computing_molecular_graphics 'Olex2 1.5-beta (Dolomanov et al., 2009)'
_computing_publication_material 'Olex2 1.5-beta (Dolomanov et al., 2009)'
_computing_structure_refinement 'SHELXL 2018/3 (Sheldrick, 2015)'
_computing_structure_solution 'SHELXT 2014/5 (Sheldrick, 2014)'
_diffrn_ambient_environment N~2~
_diffrn_ambient_temperature 150.00(10)
_diffrn_detector 'CCD plate'
_diffrn_measured_fraction_theta_full 1.000
_diffrn_measured_fraction_theta_max 0.985
_diffrn_measurement_details
;
List of Runs (angles in degrees, time in seconds):

  # Type    Start    End  Width  t~exp~   \w     \q     \k     \f   Frames
#--------------------------------------------------------------------------
  1  \w    -24.00   8.00   0.50    0.50    --    0.00 -82.00 -60.00   64
  2  \w    -70.00 -21.00   0.50    0.50    --    0.00 -38.00 -90.00   98
  3  \w    -88.00 -20.00   0.50    0.50    --    0.00 -57.00 -30.00  136
  4  \w    -27.00  31.00   0.50    0.50    --    0.00 -82.00-150.00  116
  5  \w    -33.00  29.00   0.50    0.50    --    0.00 -82.00  30.00  124
  6  \w     -7.00  22.00   0.50    0.50    --    0.00 -57.00 -30.00   58
  7  \w     21.00 104.00   0.50    0.56    --   95.80 -15.00 -60.00  166
  8  \w    156.00 181.00   0.50    0.56    --   95.80  64.00 -38.58   50
  9  \w     71.00  97.00   0.50    0.56    --   95.80  63.00 -69.18   52
 10  \w    120.00 170.00   0.50    0.56    --   95.80  53.00-118.51  100
 11  \w    128.00 184.00   0.50    0.56    --   95.80  62.00 -82.81  112
 12  \w      6.00 110.00   0.50    0.56    --   95.80 -30.00 -60.00  208
 13  \w     74.00 100.00   0.50    0.56    --   95.80  61.00 -60.00   52
 14  \w     72.00 160.00   0.50    0.56    --   95.80  66.00 -19.94  176
 15  \w     74.00 107.00   0.50    0.56    --   95.80  53.00-118.51   66
 16  \w     71.00 150.00   0.50    0.56    --   95.80  64.00 -38.58  158
 17  \w     77.00 102.00   0.50    0.56    --   95.80  45.00 -30.00   50
 18  \w     81.00 184.00   0.50    0.56    --   95.80  77.00  90.00  206
 19  \w     61.00 118.00   0.50    0.56    --   95.80 -77.00 -60.00  114
 20  \w     72.00  98.00   0.50    0.56    --   95.80  15.00 150.00   52
 21  \w    135.00 161.00   0.50    0.56    --   95.80  15.00 150.00   52
 22  \w     72.00  98.00   0.50    0.56    --   95.80  62.00 -82.81   52
 23  \w     89.00 143.00   0.50    0.56    --   95.80  61.00 120.00  108
 24  \w    122.00 185.00   0.50    0.56    --   95.80  63.00 -69.18  126
 25  \w     92.00 118.00   0.50    0.56    --   95.80  82.00  60.00   52
 26  \w    129.00 179.00   0.50    0.56    --   95.80  82.00  60.00  100
 27  \w     81.00 110.00   0.50    0.56    --   95.80  40.00 -70.72   58
 28  \w     76.00 105.00   0.50    0.56    --   95.80  45.00 -90.00   58
 29  \w    115.00 160.00   0.50    0.56    --   95.80  45.00 -90.00   90
 30  \w     76.00 102.00   0.50    0.56    --   95.80  52.00 -61.38   52
;
_diffrn_measurement_device 'four-circle diffractometer'
_diffrn_measurement_device_type 'XtaLAB AFC12 (RINC): Kappa single'
_diffrn_measurement_method '\w scans'
_diffrn_orient_matrix_type 'CrysAlisPro convention (1999,Acta A55,543-557)'
_diffrn_orient_matrix_UB_11 -0.1452875000
_diffrn_orient_matrix_UB_12 0.0487743000
_diffrn_orient_matrix_UB_13 -0.0463289000
_diffrn_orient_matrix_UB_21 -0.1155667000
_diffrn_orient_matrix_UB_22 -0.0643879000
_diffrn_orient_matrix_UB_23 0.0488166000
_diffrn_orient_matrix_UB_31 -0.0031468000
_diffrn_orient_matrix_UB_32 0.1135324000
_diffrn_orient_matrix_UB_33 0.0477825000
_diffrn_radiation_monochromator mirror
_diffrn_radiation_probe x-ray
_diffrn_radiation_type 'Cu K\a'
_diffrn_radiation_wavelength 1.54184
_diffrn_reflns_av_R_equivalents 0.0211
_diffrn_reflns_av_unetI/netI 0.0120
_diffrn_reflns_Laue_measured_fraction_full 1.000
_diffrn_reflns_Laue_measured_fraction_max 0.985
_diffrn_reflns_limit_h_max 9
_diffrn_reflns_limit_h_min -10
_diffrn_reflns_limit_k_max 13
_diffrn_reflns_limit_k_min -13
_diffrn_reflns_limit_l_max 22
_diffrn_reflns_limit_l_min -22
_diffrn_reflns_number 18184
_diffrn_reflns_point_group_measured_fraction_full 1.000
_diffrn_reflns_point_group_measured_fraction_max 0.985
_diffrn_reflns_theta_full 67.684
_diffrn_reflns_theta_max 74.395
_diffrn_reflns_theta_min 4.645
_diffrn_source 'Rotating-anode X-ray tube'
_diffrn_source_type 'Rigaku (Cu) X-ray Source'
_exptl_absorpt_coefficient_mu 1.884
_exptl_absorpt_correction_T_max 1.00000
_exptl_absorpt_correction_T_min 0.75776
_exptl_absorpt_correction_type multi-scan
_exptl_absorpt_process_details
;
CrysAlisPro 1.171.39.33c (Rigaku Oxford Diffraction, 2017)
Empirical absorption correction using spherical harmonics,
 implemented in SCALE3 ABSPACK scaling algorithm.
;
_exptl_crystal_colour 'clear light colourless'
_exptl_crystal_density_diffrn 1.384
_exptl_crystal_description block
_exptl_crystal_F_000 752
_exptl_crystal_size_max 0.15
_exptl_crystal_size_mid 0.12
_exptl_crystal_size_min 0.1
_refine_diff_density_max 0.282
_refine_diff_density_min -0.373
_refine_diff_density_rms 0.041
_refine_ls_extinction_coef 0.0071(3)
_refine_ls_extinction_expression Fc^*^=kFc[1+0.001xFc^2^\l^3^/sin(2\q)]^-1/4^
_refine_ls_extinction_method 'SHELXL-2018/3 (Sheldrick 2018)'
_refine_ls_goodness_of_fit_ref 1.033
_refine_ls_hydrogen_treatment constr
_refine_ls_matrix_type full
_refine_ls_number_parameters 228
_refine_ls_number_reflns 3454
_refine_ls_number_restraints 0
_refine_ls_restrained_S_all 1.033
_refine_ls_R_factor_all 0.0301
_refine_ls_R_factor_gt 0.0297
_refine_ls_shift/su_max 0.002
_refine_ls_shift/su_mean 0.000
_refine_ls_structure_factor_coef Fsqd
_refine_ls_weighting_details 'w=1/[\s^2^(Fo^2^)+(0.0387P)^2^+0.6821P] where P=(Fo^2^+2Fc^2^)/3'
_refine_ls_weighting_scheme calc
_refine_ls_wR_factor_gt 0.0770
_refine_ls_wR_factor_ref 0.0772
_reflns_Friedel_coverage 0.000
_reflns_number_gt 3401
_reflns_number_total 3454
_reflns_threshold_expression 'I > 2\s(I)'
_cod_data_source_file d4cc01851f2.cif
_cod_data_source_block lsh-43
_cod_depositor_comments 'Adding full bibliography for 7133159--7133161.cif.'
_cod_database_code 7133159
_shelx_shelxl_version_number 2018/3
_chemical_oxdiff_formula 'C76 H68 N4 O16 S4 '
_shelx_space_group_comment
;
The symmetry employed for this shelxl refinement is uniquely defined
by the following loop, which should always be used as a source of
symmetry information in preference to the above space-group names.
They are only intended as comments.
;
_olex2_refinement_description
;
1. Fixed Uiso
 At 1.2 times of:
  All C(H) groups, All C(H,H) groups
 At 1.5 times of:
  All C(H,H,H) groups
2.a Ternary CH refined with riding coordinates:
 C8(H8)
2.b Secondary CH2 refined with riding coordinates:
 C7(H7A,H7B), C12(H12A,H12B)
2.c Aromatic/amide H refined with riding coordinates:
 C2(H2), C3(H3), C4(H4), C5(H5), C15(H15), C16(H16), C17(H17), C18(H18),
 C19(H19)
2.d X=CH2 refined with riding coordinates:
 C10(H10A,H10B)
2.e Idealised Me refined as rotating group:
 C13(H13A,H13B,H13C)
;
_olex2_submission_special_instructions 'No special instructions were received'
_oxdiff_exptl_absorpt_empirical_details
;
Empirical correction (ABSPACK) includes:
- Absorption correction using spherical harmonics
- Frame scaling
;
_oxdiff_exptl_absorpt_empirical_full_max 2.518
_oxdiff_exptl_absorpt_empirical_full_min 0.827

loop_
_space_group_symop_operation_xyz
'x, y, z'
'-x, y+1/2, -z+1/2'
'-x, -y, -z'
'x, -y-1/2, z-1/2'

loop_
_atom_site_label
_atom_site_type_symbol
_atom_site_fract_x
_atom_site_fract_y
_atom_site_fract_z
_atom_site_U_iso_or_equiv
_atom_site_adp_type
_atom_site_occupancy
_atom_site_site_symmetry_order
_atom_site_calc_flag
_atom_site_refinement_flags_posn
_atom_site_refinement_flags_adp
_atom_site_refinement_flags_occupancy
_atom_site_disorder_assembly
_atom_site_disorder_group
S1 S 0.52998(3) 0.27744(2) 0.43353(2) 0.02205(10) Uani 1 1 d . . . . .
O1 O 0.47413(10) 0.16682(8) 0.40131(5) 0.0295(2) Uani 1 1 d . . . . .
O2 O 0.41996(10) 0.37485(8) 0.44333(5) 0.0291(2) Uani 1 1 d . . . . .
O3 O 0.75432(11) 0.69848(8) 0.40096(5) 0.0300(2) Uani 1 1 d . . . . .
O4 O 0.62321(13) 0.74626(9) 0.29634(5) 0.0391(2) Uani 1 1 d . . . . .
N1 N 0.66795(11) 0.33246(8) 0.38369(5) 0.0233(2) Uani 1 1 d . . . . .
C1 C 0.93552(14) 0.33372(11) 0.35713(6) 0.0277(3) Uani 1 1 d . . . . .
C2 C 1.07427(16) 0.28691(13) 0.32990(7) 0.0364(3) Uani 1 1 d . . . . .
H2 H 1.168811 0.334984 0.328312 0.044 Uiso 1 1 calc R U . . .
C3 C 1.07271(17) 0.16868(14) 0.30503(7) 0.0401(3) Uani 1 1 d . . . . .
H3 H 1.166774 0.135681 0.286055 0.048 Uiso 1 1 calc R U . . .
C4 C 0.93542(17) 0.09866(13) 0.30765(7) 0.0364(3) Uani 1 1 d . . . . .
H4 H 0.937306 0.017605 0.290981 0.044 Uiso 1 1 calc R U . . .
C5 C 0.79409(16) 0.14408(11) 0.33418(6) 0.0291(3) Uani 1 1 d . . . . .
H5 H 0.699698 0.095841 0.335771 0.035 Uiso 1 1 calc R U . . .
C6 C 0.79734(14) 0.26262(11) 0.35812(6) 0.0232(2) Uani 1 1 d . . . . .
C7 C 0.90678(15) 0.45460(12) 0.39003(7) 0.0310(3) Uani 1 1 d . . . . .
H7A H 0.947487 0.520571 0.360252 0.037 Uiso 1 1 calc R U . . .
H7B H 0.959867 0.459972 0.438744 0.037 Uiso 1 1 calc R U . . .
C8 C 0.72045(14) 0.46079(10) 0.39249(6) 0.0234(2) Uani 1 1 d . . . . .
H8 H 0.690330 0.492518 0.439912 0.028 Uiso 1 1 calc R U . . .
C9 C 0.64555(13) 0.53815(11) 0.33257(6) 0.0240(2) Uani 1 1 d . . . . .
C10 C 0.56481(15) 0.49601(13) 0.27462(7) 0.0334(3) Uani 1 1 d . . . . .
H10A H 0.524062 0.550248 0.238550 0.040 Uiso 1 1 calc R U . . .
H10B H 0.547636 0.411551 0.269133 0.040 Uiso 1 1 calc R U . . .
C11 C 0.67035(14) 0.67153(11) 0.33947(6) 0.0268(3) Uani 1 1 d . . . . .
C12 C 0.78808(17) 0.82523(11) 0.41439(8) 0.0366(3) Uani 1 1 d . . . . .
H12A H 0.686215 0.871072 0.417125 0.044 Uiso 1 1 calc R U . . .
H12B H 0.849323 0.859724 0.375438 0.044 Uiso 1 1 calc R U . . .
C13 C 0.88588(18) 0.83206(14) 0.48433(8) 0.0439(4) Uani 1 1 d . . . . .
H13A H 0.986005 0.786062 0.480912 0.066 Uiso 1 1 calc R U . . .
H13B H 0.823688 0.797918 0.522376 0.066 Uiso 1 1 calc R U . . .
H13C H 0.911849 0.916661 0.495415 0.066 Uiso 1 1 calc R U . . .
C14 C 0.62678(13) 0.24206(10) 0.51757(6) 0.0225(2) Uani 1 1 d . . . . .
C15 C 0.66519(15) 0.33510(11) 0.56576(6) 0.0273(3) Uani 1 1 d . . . . .
H15 H 0.638938 0.416520 0.553898 0.033 Uiso 1 1 calc R U . . .
C16 C 0.74246(16) 0.30667(13) 0.63136(7) 0.0328(3) Uani 1 1 d . . . . .
H16 H 0.770608 0.369164 0.664618 0.039 Uiso 1 1 calc R U . . .
C17 C 0.77886(16) 0.18765(13) 0.64870(7) 0.0345(3) Uani 1 1 d . . . . .
H17 H 0.831691 0.168960 0.693801 0.041 Uiso 1 1 calc R U . . .
C18 C 0.73864(16) 0.09582(12) 0.60063(7) 0.0345(3) Uani 1 1 d . . . . .
H18 H 0.762812 0.014302 0.613084 0.041 Uiso 1 1 calc R U . . .
C19 C 0.66320(14) 0.12246(11) 0.53439(7) 0.0280(3) Uani 1 1 d . . . . .
H19 H 0.636792 0.059839 0.500976 0.034 Uiso 1 1 calc R U . . .

loop_
_atom_site_aniso_label
_atom_site_aniso_U_11
_atom_site_aniso_U_22
_atom_site_aniso_U_33
_atom_site_aniso_U_23
_atom_site_aniso_U_13
_atom_site_aniso_U_12
S1 0.01906(15) 0.01933(16) 0.02759(16) 0.00073(10) 0.00013(11) -0.00080(9)
O1 0.0275(4) 0.0242(4) 0.0363(5) -0.0021(3) -0.0028(3) -0.0061(3)
O2 0.0232(4) 0.0254(4) 0.0387(5) 0.0033(4) 0.0025(3) 0.0047(3)
O3 0.0376(5) 0.0202(4) 0.0323(4) -0.0005(3) 0.0029(4) -0.0050(3)
O4 0.0469(6) 0.0309(5) 0.0394(5) 0.0106(4) 0.0023(4) 0.0076(4)
N1 0.0240(5) 0.0195(5) 0.0265(5) -0.0007(4) 0.0025(4) -0.0010(4)
C1 0.0240(6) 0.0329(6) 0.0259(6) 0.0080(5) -0.0027(4) 0.0020(5)
C2 0.0252(6) 0.0461(8) 0.0380(7) 0.0162(6) 0.0031(5) 0.0065(5)
C3 0.0376(7) 0.0499(8) 0.0338(7) 0.0150(6) 0.0117(6) 0.0202(6)
C4 0.0480(8) 0.0341(7) 0.0273(6) 0.0030(5) 0.0048(5) 0.0169(6)
C5 0.0339(6) 0.0278(6) 0.0252(6) -0.0006(5) -0.0004(5) 0.0048(5)
C6 0.0236(5) 0.0269(6) 0.0189(5) 0.0024(4) -0.0008(4) 0.0038(4)
C7 0.0254(6) 0.0306(6) 0.0360(7) 0.0031(5) -0.0056(5) -0.0047(5)
C8 0.0270(6) 0.0206(5) 0.0227(5) 0.0000(4) 0.0007(4) -0.0038(4)
C9 0.0223(5) 0.0251(6) 0.0249(5) 0.0019(4) 0.0040(4) 0.0004(4)
C10 0.0341(7) 0.0347(7) 0.0305(6) 0.0024(5) -0.0048(5) 0.0002(5)
C11 0.0260(6) 0.0263(6) 0.0289(6) 0.0030(5) 0.0077(5) 0.0020(5)
C12 0.0395(7) 0.0193(6) 0.0521(8) -0.0033(5) 0.0120(6) -0.0052(5)
C13 0.0434(8) 0.0374(8) 0.0518(9) -0.0145(6) 0.0107(6) -0.0153(6)
C14 0.0197(5) 0.0222(5) 0.0259(5) 0.0016(4) 0.0044(4) -0.0001(4)
C15 0.0306(6) 0.0233(6) 0.0285(6) -0.0004(5) 0.0053(5) 0.0009(5)
C16 0.0348(7) 0.0378(7) 0.0260(6) -0.0043(5) 0.0038(5) -0.0026(5)
C17 0.0316(7) 0.0448(8) 0.0269(6) 0.0068(5) 0.0014(5) 0.0031(6)
C18 0.0354(7) 0.0299(7) 0.0380(7) 0.0092(5) 0.0017(5) 0.0053(5)
C19 0.0278(6) 0.0222(6) 0.0338(6) 0.0014(5) 0.0015(5) 0.0007(5)

loop_
_atom_type_symbol
_atom_type_description
_atom_type_scat_dispersion_real
_atom_type_scat_dispersion_imag
_atom_type_scat_source
C C 0.0181 0.0091 'International Tables Vol C Tables 4.2.6.8 and 6.1.1.4'
H H 0.0000 0.0000 'International Tables Vol C Tables 4.2.6.8 and 6.1.1.4'
N N 0.0311 0.0180 'International Tables Vol C Tables 4.2.6.8 and 6.1.1.4'
O O 0.0492 0.0322 'International Tables Vol C Tables 4.2.6.8 and 6.1.1.4'
S S 0.3331 0.5567 'International Tables Vol C Tables 4.2.6.8 and 6.1.1.4'

loop_
_geom_angle_atom_site_label_1
_geom_angle_atom_site_label_2
_geom_angle_atom_site_label_3
_geom_angle
_geom_angle_site_symmetry_1
_geom_angle_site_symmetry_3
_geom_angle_publ_flag
O1 S1 O2 120.38(5) . . ?
O1 S1 N1 107.36(5) . . ?
O1 S1 C14 107.71(5) . . ?
O2 S1 N1 105.47(5) . . ?
O2 S1 C14 108.19(5) . . ?
N1 S1 C14 107.05(5) . . ?
C11 O3 C12 116.65(10) . . ?
C6 N1 S1 123.74(8) . . ?
C6 N1 C8 109.34(9) . . ?
C8 N1 S1 120.06(8) . . ?
C2 C1 C6 119.80(12) . . ?
C2 C1 C7 129.85(12) . . ?
C6 C1 C7 110.33(10) . . ?
C1 C2 H2 120.5 . . ?
C1 C2 C3 118.93(13) . . ?
C3 C2 H2 120.5 . . ?
C2 C3 H3 119.7 . . ?
C4 C3 C2 120.50(12) . . ?
C4 C3 H3 119.7 . . ?
C3 C4 H4 119.2 . . ?
C3 C4 C5 121.60(13) . . ?
C5 C4 H4 119.2 . . ?
C4 C5 H5 121.4 . . ?
C6 C5 C4 117.11(12) . . ?
C6 C5 H5 121.4 . . ?
C1 C6 N1 109.61(10) . . ?
C5 C6 N1 128.30(11) . . ?
C5 C6 C1 122.05(11) . . ?
C1 C7 H7A 111.0 . . ?
C1 C7 H7B 111.0 . . ?
C1 C7 C8 103.62(9) . . ?
H7A C7 H7B 109.0 . . ?
C8 C7 H7A 111.0 . . ?
C8 C7 H7B 111.0 . . ?
N1 C8 C7 103.88(9) . . ?
N1 C8 H8 110.2 . . ?
N1 C8 C9 110.64(9) . . ?
C7 C8 H8 110.2 . . ?
C9 C8 C7 111.62(9) . . ?
C9 C8 H8 110.2 . . ?
C10 C9 C8 124.89(11) . . ?
C10 C9 C11 118.59(11) . . ?
C11 C9 C8 116.49(10) . . ?
C9 C10 H10A 120.0 . . ?
C9 C10 H10B 120.0 . . ?
H10A C10 H10B 120.0 . . ?
O3 C11 C9 110.80(10) . . ?
O4 C11 O3 123.56(12) . . ?
O4 C11 C9 125.64(12) . . ?
O3 C12 H12A 110.4 . . ?
O3 C12 H12B 110.4 . . ?
O3 C12 C13 106.79(11) . . ?
H12A C12 H12B 108.6 . . ?
C13 C12 H12A 110.4 . . ?
C13 C12 H12B 110.4 . . ?
C12 C13 H13A 109.5 . . ?
C12 C13 H13B 109.5 . . ?
C12 C13 H13C 109.5 . . ?
H13A C13 H13B 109.5 . . ?
H13A C13 H13C 109.5 . . ?
H13B C13 H13C 109.5 . . ?
C15 C14 S1 119.11(9) . . ?
C19 C14 S1 119.60(9) . . ?
C19 C14 C15 121.29(11) . . ?
C14 C15 H15 120.6 . . ?
C16 C15 C14 118.75(11) . . ?
C16 C15 H15 120.6 . . ?
C15 C16 H16 119.8 . . ?
C17 C16 C15 120.39(12) . . ?
C17 C16 H16 119.8 . . ?
C16 C17 H17 119.8 . . ?
C18 C17 C16 120.33(12) . . ?
C18 C17 H17 119.8 . . ?
C17 C18 H18 119.9 . . ?
C17 C18 C19 120.20(12) . . ?
C19 C18 H18 119.9 . . ?
C14 C19 H19 120.5 . . ?
C18 C19 C14 119.04(12) . . ?
C18 C19 H19 120.5 . . ?

loop_
_geom_bond_atom_site_label_1
_geom_bond_atom_site_label_2
_geom_bond_distance
_geom_bond_site_symmetry_2
_geom_bond_publ_flag
S1 O1 1.4293(8) . ?
S1 O2 1.4317(8) . ?
S1 N1 1.6374(10) . ?
S1 C14 1.7661(12) . ?
O3 C11 1.3422(15) . ?
O3 C12 1.4492(14) . ?
O4 C11 1.2041(15) . ?
N1 C6 1.4290(14) . ?
N1 C8 1.4916(14) . ?
C1 C2 1.3876(18) . ?
C1 C6 1.3920(17) . ?
C1 C7 1.4976(18) . ?
C2 H2 0.9500 . ?
C2 C3 1.388(2) . ?
C3 H3 0.9500 . ?
C3 C4 1.381(2) . ?
C4 H4 0.9500 . ?
C4 C5 1.3950(18) . ?
C5 H5 0.9500 . ?
C5 C6 1.3858(17) . ?
C7 H7A 0.9900 . ?
C7 H7B 0.9900 . ?
C7 C8 1.5517(16) . ?
C8 H8 1.0000 . ?
C8 C9 1.5139(16) . ?
C9 C10 1.3246(17) . ?
C9 C11 1.4946(16) . ?
C10 H10A 0.9500 . ?
C10 H10B 0.9500 . ?
C12 H12A 0.9900 . ?
C12 H12B 0.9900 . ?
C12 C13 1.500(2) . ?
C13 H13A 0.9800 . ?
C13 H13B 0.9800 . ?
C13 H13C 0.9800 . ?
C14 C15 1.3928(17) . ?
C14 C19 1.3893(16) . ?
C15 H15 0.9500 . ?
C15 C16 1.3863(18) . ?
C16 H16 0.9500 . ?
C16 C17 1.3852(19) . ?
C17 H17 0.9500 . ?
C17 C18 1.384(2) . ?
C18 H18 0.9500 . ?
C18 C19 1.3861(18) . ?
C19 H19 0.9500 . ?

loop_
_geom_torsion_atom_site_label_1
_geom_torsion_atom_site_label_2
_geom_torsion_atom_site_label_3
_geom_torsion_atom_site_label_4
_geom_torsion
_geom_torsion_site_symmetry_1
_geom_torsion_site_symmetry_2
_geom_torsion_site_symmetry_3
_geom_torsion_site_symmetry_4
_geom_torsion_publ_flag
S1 N1 C6 C1 -144.37(9) . . . . ?
S1 N1 C6 C5 38.22(16) . . . . ?
S1 N1 C8 C7 136.87(8) . . . . ?
S1 N1 C8 C9 -103.23(10) . . . . ?
S1 C14 C15 C16 -179.43(9) . . . . ?
S1 C14 C19 C18 -179.76(9) . . . . ?
O1 S1 N1 C6 -47.23(10) . . . . ?
O1 S1 N1 C8 164.90(8) . . . . ?
O1 S1 C14 C15 -167.93(9) . . . . ?
O1 S1 C14 C19 12.11(11) . . . . ?
O2 S1 N1 C6 -176.74(9) . . . . ?
O2 S1 N1 C8 35.39(9) . . . . ?
O2 S1 C14 C15 -36.34(11) . . . . ?
O2 S1 C14 C19 143.69(9) . . . . ?
N1 S1 C14 C15 76.89(10) . . . . ?
N1 S1 C14 C19 -103.08(10) . . . . ?
N1 C8 C9 C10 -9.52(16) . . . . ?
N1 C8 C9 C11 172.38(9) . . . . ?
C1 C2 C3 C4 -0.29(19) . . . . ?
C1 C7 C8 N1 17.59(11) . . . . ?
C1 C7 C8 C9 -101.65(11) . . . . ?
C2 C1 C6 N1 -175.99(10) . . . . ?
C2 C1 C6 C5 1.61(17) . . . . ?
C2 C1 C7 C8 167.16(12) . . . . ?
C2 C3 C4 C5 0.9(2) . . . . ?
C3 C4 C5 C6 -0.23(18) . . . . ?
C4 C5 C6 N1 176.11(11) . . . . ?
C4 C5 C6 C1 -1.01(17) . . . . ?
C6 N1 C8 C7 -15.18(11) . . . . ?
C6 N1 C8 C9 104.72(10) . . . . ?
C6 C1 C2 C3 -0.92(18) . . . . ?
C6 C1 C7 C8 -14.83(13) . . . . ?
C7 C1 C2 C3 176.92(12) . . . . ?
C7 C1 C6 N1 5.77(13) . . . . ?
C7 C1 C6 C5 -176.63(11) . . . . ?
C7 C8 C9 C10 105.63(13) . . . . ?
C7 C8 C9 C11 -72.47(13) . . . . ?
C8 N1 C6 C1 6.43(12) . . . . ?
C8 N1 C6 C5 -170.98(11) . . . . ?
C8 C9 C11 O3 -1.65(14) . . . . ?
C8 C9 C11 O4 178.05(11) . . . . ?
C10 C9 C11 O3 -179.87(11) . . . . ?
C10 C9 C11 O4 -0.17(19) . . . . ?
C11 O3 C12 C13 -178.44(10) . . . . ?
C12 O3 C11 O4 -0.08(17) . . . . ?
C12 O3 C11 C9 179.62(10) . . . . ?
C14 S1 N1 C6 68.19(10) . . . . ?
C14 S1 N1 C8 -79.68(9) . . . . ?
C14 C15 C16 C17 -0.72(18) . . . . ?
C15 C14 C19 C18 0.27(18) . . . . ?
C15 C16 C17 C18 0.09(19) . . . . ?
C16 C17 C18 C19 0.7(2) . . . . ?
C17 C18 C19 C14 -0.91(19) . . . . ?
C19 C14 C15 C16 0.54(18) . . . . ?
